data_7224001
loop_
_publ_author_name
'Yang, Fei'
'Deng, Yong-Kai'
'Guo, Ling-Yu'
'Su, Hai-Feng'
'Jagli\<ci\'c, Zvonko'
'Feng, Zhen-Yu'
'Zhuang, Gui-Lin'
'Zeng, Su-Yuan'
'Sun, Di'

_publ_section_title
;
 Structural, electrochemical and magnetic analyses of a new octanuclear
 MnIII2MnII6cluster with linked-defect cubane topology
;
_journal_issue 8
_journal_name_full CrystEngComm
_journal_page_first 1329
_journal_paper_doi 10.1039/C5CE02215K
_journal_volume 18
_journal_year 2016
_chemical_formula_sum 'C94 H90 Mn8 N8 O28'
_chemical_formula_weight 2219.26
_chemical_name_systematic
; 
 ? 
;
_space_group_crystal_system triclinic
_space_group_IT_number 2
_space_group_name_Hall '-P 1'
_space_group_name_H-M_alt 'P -1'
_symmetry_space_group_name_Hall '-P 1'
_symmetry_space_group_name_H-M 'P -1'
_atom_sites_solution_hydrogens geom
_atom_sites_solution_primary direct
_atom_sites_solution_secondary difmap
_audit_creation_method SHELXL-97
_audit_update_record
;
2015-09-11 deposited with the CCDC.
2016-01-25 downloaded from the CCDC.
;
_cell_angle_alpha 105.689(5)
_cell_angle_beta 113.922(4)
_cell_angle_gamma 103.178(5)
_cell_formula_units_Z 1
_cell_length_a 14.0134(7)
_cell_length_b 14.8016(7)
_cell_length_c 15.2457(6)
_cell_measurement_temperature 200(2)
_cell_volume 2570.0(3)
_computing_structure_refinement 'SHELXL-97 (Sheldrick, 1997)'
_computing_structure_solution 'SHELXS-97 (Sheldrick, 1990)'
_diffrn_ambient_temperature 200(2)
_diffrn_measured_fraction_theta_full 0.955
_diffrn_measured_fraction_theta_max 0.955
_diffrn_measurement_device_type 'Bruker Apex II'
_diffrn_radiation_monochromator graphite
_diffrn_radiation_source 'fine-focus sealed tube'
_diffrn_radiation_type CuK\a
_diffrn_radiation_wavelength 1.54178
_diffrn_reflns_av_R_equivalents 0.0873
_diffrn_reflns_av_sigmaI/netI 0.1077
_diffrn_reflns_limit_h_max 15
_diffrn_reflns_limit_h_min -15
_diffrn_reflns_limit_k_max 16
_diffrn_reflns_limit_k_min -16
_diffrn_reflns_limit_l_max 17
_diffrn_reflns_limit_l_min -17
_diffrn_reflns_number 18731
_diffrn_reflns_theta_full 60.00
_diffrn_reflns_theta_max 60.00
_diffrn_reflns_theta_min 3.36
_exptl_absorpt_coefficient_mu 8.374
_exptl_absorpt_correction_T_max 0.6795
_exptl_absorpt_correction_T_min 0.5539
_exptl_absorpt_correction_type multi-scan
_exptl_absorpt_process_details sadabs
_exptl_crystal_colour brown
_exptl_crystal_density_diffrn 1.434
_exptl_crystal_density_method 'not measured'
_exptl_crystal_description needle
_exptl_crystal_F_000 1134
_exptl_crystal_size_max 0.08
_exptl_crystal_size_mid 0.06
_exptl_crystal_size_min 0.05
_refine_diff_density_max 0.569
_refine_diff_density_min -0.369
_refine_diff_density_rms 0.073
_refine_ls_extinction_method none
_refine_ls_goodness_of_fit_ref 0.888
_refine_ls_hydrogen_treatment mixed
_refine_ls_matrix_type full
_refine_ls_number_parameters 626
_refine_ls_number_reflns 7272
_refine_ls_number_restraints 0
_refine_ls_restrained_S_all 0.888
_refine_ls_R_factor_all 0.0935
_refine_ls_R_factor_gt 0.0534
_refine_ls_shift/su_max 0.000
_refine_ls_shift/su_mean 0.000
_refine_ls_structure_factor_coef Fsqd
_refine_ls_weighting_details 'calc w=1/[\s^2^(Fo^2^)+(0.0527P)^2^+0.0000P] where P=(Fo^2^+2Fc^2^)/3'
_refine_ls_weighting_scheme calc
_refine_ls_wR_factor_gt 0.1121
_refine_ls_wR_factor_ref 0.1249
_reflns_number_gt 4437
_reflns_number_total 7272
_reflns_threshold_expression >2sigma(I)
_cod_data_source_file c5ce02215k2.cif
_cod_data_source_block p
_cod_depositor_comments 'Adding full bibliography for 7224001.cif.'
_cod_original_cell_volume 2570.0(2)
_cod_database_code 7224001

loop_
_symmetry_equiv_pos_as_xyz
'x, y, z'
'-x, -y, -z'

loop_
_atom_site_label
_atom_site_type_symbol
_atom_site_fract_x
_atom_site_fract_y
_atom_site_fract_z
_atom_site_U_iso_or_equiv
_atom_site_adp_type
_atom_site_occupancy
_atom_site_symmetry_multiplicity
_atom_site_calc_flag
_atom_site_refinement_flags
Mn1 Mn 0.38344(8) 0.54455(6) 0.24487(7) 0.0329(2) Uani 1 1 d .
Mn2 Mn 0.54463(8) 0.48862(6) 0.09497(7) 0.0306(2) Uani 1 1 d .
Mn3 Mn 0.27347(8) 0.49435(6) -0.01405(7) 0.0337(2) Uani 1 1 d .
Mn4 Mn 0.52041(8) 0.69590(6) 0.17533(7) 0.0329(2) Uani 1 1 d .
O1 O 0.7206(3) 0.6203(3) 0.1400(3) 0.0372(9) Uani 1 1 d .
O1W O 0.1065(3) 0.4608(3) -0.0335(3) 0.0434(10) Uani 1 1 d .
H1WA H 0.0799 0.5059 -0.0419 0.065 Uiso 1 1 d R
H1WB H 0.1007 0.4538 0.0179 0.065 Uiso 1 1 d R
O2 O 0.6802(4) 0.7551(3) 0.1934(3) 0.0451(11) Uani 1 1 d .
O3 O 0.2362(3) 0.5800(3) -0.1055(3) 0.0420(10) Uani 1 1 d .
O4 O 0.3555(3) 0.5717(3) -0.1674(3) 0.0368(9) Uani 1 1 d .
O5 O 0.4725(4) 0.6896(3) 0.3773(3) 0.0445(11) Uani 1 1 d .
O6 O 0.5730(4) 0.7910(3) 0.3337(3) 0.0449(10) Uani 1 1 d .
O7 O 0.2388(4) 0.5180(3) 0.2546(3) 0.0480(11) Uani 1 1 d .
O8 O 0.0636(4) 0.4786(3) 0.1302(3) 0.0504(11) Uani 1 1 d .
O9 O 0.3436(3) 0.6209(3) 0.1388(3) 0.0335(9) Uani 1 1 d .
O10 O 0.5493(3) 0.5678(3) 0.2242(3) 0.0318(9) Uani 1 1 d .
O11 O 0.4563(3) 0.5558(2) 0.0331(3) 0.0284(8) Uani 1 1 d .
O12 O 0.3012(3) 0.4162(3) 0.0886(3) 0.0344(9) Uani 1 1 d .
O13 O 0.4167(3) 0.3437(3) 0.0631(3) 0.0395(10) Uani 1 1 d .
N1 N 0.4863(4) 0.4753(3) 0.3331(4) 0.0383(12) Uani 1 1 d .
N2 N 0.5978(4) 0.5101(3) 0.3576(4) 0.0374(12) Uani 1 1 d .
N3 N 0.4314(4) 0.7879(3) 0.1147(4) 0.0393(12) Uani 1 1 d .
N4 N 0.3258(4) 0.7616(3) 0.1021(4) 0.0395(12) Uani 1 1 d .
C1 C 0.7420(5) 0.7155(4) 0.1725(4) 0.0347(14) Uani 1 1 d .
C2 C 0.8492(5) 0.7856(4) 0.1886(4) 0.0380(14) Uani 1 1 d .
C3 C 0.8598(6) 0.8817(5) 0.1916(5) 0.0557(18) Uani 1 1 d .
H3 H 0.7977 0.9021 0.1802 0.067 Uiso 1 1 calc R
C4 C 0.9609(6) 0.9486(5) 0.2113(6) 0.068(2) Uani 1 1 d .
H4 H 0.9671 1.0137 0.2108 0.082 Uiso 1 1 calc R
C5 C 1.0517(6) 0.9202(6) 0.2315(6) 0.065(2) Uani 1 1 d .
H5 H 1.1218 0.9670 0.2481 0.078 Uiso 1 1 calc R
C6 C 1.0421(6) 0.8247(6) 0.2279(6) 0.0599(19) Uani 1 1 d .
H6 H 1.1052 0.8056 0.2416 0.072 Uiso 1 1 calc R
C7 C 0.9400(5) 0.7562(5) 0.2044(5) 0.0468(16) Uani 1 1 d .
H7 H 0.9323 0.6892 0.1992 0.056 Uiso 1 1 calc R
C8 C 0.3352(5) 0.3422(4) 0.0789(4) 0.0343(14) Uani 1 1 d .
C9 C 0.2739(5) 0.2525(4) 0.0876(4) 0.0360(14) Uani 1 1 d .
C10 C 0.3168(6) 0.1776(4) 0.0965(5) 0.0476(17) Uani 1 1 d .
H10 H 0.3863 0.1838 0.0976 0.057 Uiso 1 1 calc R
C11 C 0.2575(7) 0.0935(5) 0.1037(5) 0.061(2) Uani 1 1 d .
H11 H 0.2859 0.0416 0.1084 0.073 Uiso 1 1 calc R
C12 C 0.1565(6) 0.0849(5) 0.1042(6) 0.065(2) Uani 1 1 d .
H12 H 0.1162 0.0274 0.1093 0.078 Uiso 1 1 calc R
C13 C 0.1164(6) 0.1595(5) 0.0972(6) 0.067(2) Uani 1 1 d .
H13 H 0.0481 0.1541 0.0984 0.080 Uiso 1 1 calc R
C14 C 0.1729(5) 0.2428(5) 0.0884(5) 0.0495(17) Uani 1 1 d .
H14 H 0.1431 0.2938 0.0829 0.059 Uiso 1 1 calc R
C15 C 0.2839(5) 0.6041(4) -0.1546(4) 0.0367(14) Uani 1 1 d .
C16 C 0.2568(6) 0.6793(4) -0.1988(5) 0.0435(16) Uani 1 1 d .
C17 C 0.3322(7) 0.7332(5) -0.2217(5) 0.0568(19) Uani 1 1 d .
H17 H 0.3967 0.7183 -0.2146 0.068 Uiso 1 1 calc R
C18 C 0.3123(8) 0.8082(6) -0.2549(6) 0.074(2) Uani 1 1 d .
H18 H 0.3651 0.8469 -0.2679 0.089 Uiso 1 1 calc R
C19 C 0.2176(9) 0.8276(6) -0.2692(7) 0.088(3) Uani 1 1 d .
H19 H 0.2055 0.8801 -0.2914 0.106 Uiso 1 1 calc R
C20 C 0.1390(9) 0.7714(6) -0.2515(6) 0.081(3) Uani 1 1 d .
H20 H 0.0716 0.7831 -0.2646 0.097 Uiso 1 1 calc R
C21 C 0.1595(6) 0.6985(5) -0.2150(5) 0.0537(18) Uani 1 1 d .
H21 H 0.1071 0.6610 -0.2007 0.064 Uiso 1 1 calc R
C22 C 0.1436(5) 0.5248(4) 0.2228(5) 0.0402(15) Uani 1 1 d .
C23 C 0.1286(6) 0.5933(5) 0.3049(5) 0.0444(16) Uani 1 1 d .
C24 C 0.0234(6) 0.5713(6) 0.2977(5) 0.0549(18) Uani 1 1 d .
H24 H -0.0398 0.5144 0.2391 0.066 Uiso 1 1 calc R
C25 C 0.0097(7) 0.6317(7) 0.3753(6) 0.074(2) Uani 1 1 d .
H25 H -0.0617 0.6150 0.3719 0.089 Uiso 1 1 calc R
C26 C 0.1018(9) 0.7165(8) 0.4576(7) 0.092(3) Uani 1 1 d .
H26 H 0.0928 0.7595 0.5099 0.111 Uiso 1 1 calc R
C27 C 0.2070(8) 0.7399(7) 0.4650(6) 0.079(3) Uani 1 1 d .
H27 H 0.2697 0.7987 0.5214 0.095 Uiso 1 1 calc R
C28 C 0.2189(6) 0.6759(5) 0.3886(5) 0.0585(19) Uani 1 1 d .
H28 H 0.2914 0.6896 0.3944 0.070 Uiso 1 1 calc R
C29 C 0.5353(5) 0.7756(4) 0.3931(4) 0.0379(15) Uani 1 1 d .
C30 C 0.5686(5) 0.8640(4) 0.4912(5) 0.0400(15) Uani 1 1 d .
C31 C 0.5408(6) 0.8495(5) 0.5640(5) 0.0490(17) Uani 1 1 d .
H31 H 0.5027 0.7824 0.5537 0.059 Uiso 1 1 calc R
C32 C 0.5670(7) 0.9301(5) 0.6517(5) 0.062(2) Uani 1 1 d .
H32 H 0.5463 0.9187 0.7010 0.074 Uiso 1 1 calc R
C33 C 0.6230(6) 1.0266(5) 0.6677(5) 0.061(2) Uani 1 1 d .
H33 H 0.6424 1.0824 0.7289 0.073 Uiso 1 1 calc R
C34 C 0.6511(6) 1.0433(5) 0.5959(5) 0.058(2) Uani 1 1 d .
H34 H 0.6892 1.1107 0.6069 0.069 Uiso 1 1 calc R
C35 C 0.6243(5) 0.9621(4) 0.5073(5) 0.0428(15) Uani 1 1 d .
H35 H 0.6442 0.9737 0.4576 0.051 Uiso 1 1 calc R
C36 C 0.5439(6) 0.8964(5) 0.0671(6) 0.061(2) Uani 1 1 d .
H36A H 0.5988 0.9570 0.1318 0.091 Uiso 1 1 calc R
H36B H 0.5244 0.9146 0.0067 0.091 Uiso 1 1 calc R
H36C H 0.5769 0.8451 0.0594 0.091 Uiso 1 1 calc R
C37 C 0.4392(5) 0.8542(4) 0.0724(5) 0.0409(15) Uani 1 1 d .
C38 C 0.3393(6) 0.8707(4) 0.0328(5) 0.0470(17) Uani 1 1 d .
H38 H 0.3238 0.9151 -0.0012 0.056 Uiso 1 1 calc R
C39 C 0.2678(6) 0.8105(4) 0.0524(5) 0.0429(16) Uani 1 1 d .
C40 C 0.1484(6) 0.7925(5) 0.0253(5) 0.0572(18) Uani 1 1 d .
H40A H 0.1016 0.7199 -0.0170 0.086 Uiso 1 1 calc R
H40B H 0.1206 0.8314 -0.0149 0.086 Uiso 1 1 calc R
H40C H 0.1444 0.8142 0.0899 0.086 Uiso 1 1 calc R
C41 C 0.2931(5) 0.6909(4) 0.1474(5) 0.0382(14) Uani 1 1 d .
H41A H 0.3183 0.7294 0.2222 0.046 Uiso 1 1 calc R
H41B H 0.2099 0.6552 0.1091 0.046 Uiso 1 1 calc R
C42 C 0.6359(5) 0.5870(4) 0.3230(4) 0.0382(14) Uani 1 1 d .
H42A H 0.6555 0.6555 0.3739 0.046 Uiso 1 1 calc R
H42B H 0.7041 0.5848 0.3190 0.046 Uiso 1 1 calc R
C43 C 0.7843(5) 0.5022(5) 0.4643(5) 0.0546(18) Uani 1 1 d .
H43A H 0.7993 0.4884 0.4056 0.082 Uiso 1 1 calc R
H43B H 0.8106 0.4621 0.5036 0.082 Uiso 1 1 calc R
H43C H 0.8245 0.5747 0.5110 0.082 Uiso 1 1 calc R
C44 C 0.6595(5) 0.4738(5) 0.4226(5) 0.0447(16) Uani 1 1 d .
C45 C 0.4803(5) 0.4140(4) 0.3833(5) 0.0432(15) Uani 1 1 d .
C46 C 0.3691(6) 0.3599(5) 0.3721(5) 0.0534(18) Uani 1 1 d .
H46A H 0.3171 0.3929 0.3463 0.080 Uiso 1 1 calc R
H46B H 0.3802 0.3622 0.4405 0.080 Uiso 1 1 calc R
H46C H 0.3372 0.2889 0.3221 0.080 Uiso 1 1 calc R
C47 C 0.5839(6) 0.4116(5) 0.4386(5) 0.0510(17) Uani 1 1 d .
H47 H 0.6009 0.3740 0.4804 0.061 Uiso 1 1 calc R

loop_
_atom_site_aniso_label
_atom_site_aniso_U_11
_atom_site_aniso_U_22
_atom_site_aniso_U_33
_atom_site_aniso_U_23
_atom_site_aniso_U_13
_atom_site_aniso_U_12
Mn1 0.0339(5) 0.0264(5) 0.0365(5) 0.0126(4) 0.0163(4) 0.0112(4)
Mn2 0.0344(5) 0.0268(5) 0.0345(5) 0.0151(4) 0.0175(4) 0.0143(4)
Mn3 0.0341(5) 0.0304(5) 0.0384(5) 0.0151(4) 0.0181(4) 0.0140(4)
Mn4 0.0357(5) 0.0264(5) 0.0384(5) 0.0142(4) 0.0188(5) 0.0127(4)
O1 0.036(2) 0.031(2) 0.042(2) 0.0099(18) 0.021(2) 0.0120(19)
O1W 0.039(2) 0.051(2) 0.048(2) 0.020(2) 0.026(2) 0.022(2)
O2 0.044(3) 0.031(2) 0.064(3) 0.016(2) 0.032(2) 0.014(2)
O3 0.045(2) 0.047(2) 0.044(2) 0.026(2) 0.022(2) 0.025(2)
O4 0.044(2) 0.043(2) 0.045(2) 0.0266(19) 0.028(2) 0.030(2)
O5 0.051(3) 0.032(2) 0.039(2) 0.0060(18) 0.021(2) 0.009(2)
O6 0.050(3) 0.039(2) 0.042(2) 0.014(2) 0.024(2) 0.013(2)
O7 0.036(3) 0.063(3) 0.061(3) 0.033(2) 0.029(2) 0.027(2)
O8 0.047(3) 0.061(3) 0.043(3) 0.019(2) 0.022(2) 0.024(2)
O9 0.040(2) 0.029(2) 0.038(2) 0.0188(17) 0.0206(19) 0.0159(19)
O10 0.034(2) 0.034(2) 0.0289(19) 0.0132(17) 0.0151(18) 0.0162(18)
O11 0.032(2) 0.0279(19) 0.0300(19) 0.0097(16) 0.0193(18) 0.0143(17)
O12 0.043(2) 0.0212(19) 0.035(2) 0.0136(16) 0.0165(19) 0.0092(18)
O13 0.044(3) 0.027(2) 0.054(3) 0.0198(19) 0.027(2) 0.015(2)
N1 0.037(3) 0.038(3) 0.037(3) 0.019(2) 0.015(2) 0.012(2)
N2 0.039(3) 0.034(3) 0.037(3) 0.017(2) 0.016(2) 0.013(2)
N3 0.043(3) 0.032(3) 0.046(3) 0.018(2) 0.023(3) 0.017(3)
N4 0.046(3) 0.028(2) 0.046(3) 0.014(2) 0.026(3) 0.012(3)
C1 0.036(3) 0.031(3) 0.028(3) 0.009(2) 0.011(3) 0.011(3)
C2 0.037(4) 0.034(3) 0.034(3) 0.008(3) 0.017(3) 0.010(3)
C3 0.043(4) 0.046(4) 0.069(5) 0.025(4) 0.022(4) 0.012(3)
C4 0.062(5) 0.047(4) 0.100(6) 0.036(4) 0.044(5) 0.013(4)
C5 0.043(4) 0.072(5) 0.073(5) 0.029(4) 0.032(4) 0.003(4)
C6 0.041(4) 0.066(5) 0.069(5) 0.024(4) 0.027(4) 0.019(4)
C7 0.035(4) 0.045(4) 0.052(4) 0.014(3) 0.019(3) 0.014(3)
C8 0.037(4) 0.023(3) 0.030(3) 0.005(2) 0.011(3) 0.007(3)
C9 0.036(3) 0.027(3) 0.037(3) 0.009(3) 0.017(3) 0.008(3)
C10 0.057(4) 0.032(3) 0.057(4) 0.019(3) 0.030(4) 0.018(3)
C11 0.080(6) 0.031(3) 0.064(4) 0.025(3) 0.026(4) 0.021(4)
C12 0.050(5) 0.052(4) 0.081(5) 0.038(4) 0.022(4) 0.006(4)
C13 0.048(4) 0.065(5) 0.105(6) 0.051(5) 0.042(5) 0.024(4)
C14 0.042(4) 0.046(4) 0.069(4) 0.033(3) 0.030(4) 0.017(3)
C15 0.042(4) 0.027(3) 0.029(3) 0.008(2) 0.012(3) 0.006(3)
C16 0.057(4) 0.034(3) 0.036(3) 0.009(3) 0.020(3) 0.025(3)
C17 0.081(5) 0.047(4) 0.052(4) 0.025(3) 0.037(4) 0.026(4)
C18 0.111(7) 0.057(5) 0.067(5) 0.040(4) 0.045(5) 0.037(5)
C19 0.129(9) 0.063(5) 0.069(5) 0.039(5) 0.031(6) 0.051(6)
C20 0.107(7) 0.074(6) 0.070(5) 0.028(5) 0.033(5) 0.069(6)
C21 0.065(5) 0.047(4) 0.056(4) 0.025(3) 0.024(4) 0.039(4)
C22 0.044(4) 0.040(3) 0.047(4) 0.025(3) 0.028(4) 0.013(3)
C23 0.052(4) 0.057(4) 0.040(4) 0.028(3) 0.028(3) 0.028(4)
C24 0.043(4) 0.071(5) 0.051(4) 0.028(4) 0.023(4) 0.021(4)
C25 0.063(5) 0.111(7) 0.059(5) 0.024(5) 0.042(5) 0.041(5)
C26 0.108(8) 0.115(8) 0.064(6) 0.023(5) 0.046(6) 0.067(7)
C27 0.078(6) 0.077(6) 0.053(5) 0.013(4) 0.020(5) 0.025(5)
C28 0.061(5) 0.060(4) 0.048(4) 0.021(4) 0.026(4) 0.018(4)
C29 0.038(4) 0.023(3) 0.036(3) 0.007(3) 0.009(3) 0.007(3)
C30 0.036(3) 0.038(3) 0.038(3) 0.017(3) 0.011(3) 0.014(3)
C31 0.056(4) 0.035(3) 0.045(4) 0.015(3) 0.019(3) 0.014(3)
C32 0.075(5) 0.060(5) 0.044(4) 0.013(4) 0.029(4) 0.029(4)
C33 0.072(5) 0.053(5) 0.040(4) 0.007(3) 0.016(4) 0.029(4)
C34 0.052(4) 0.029(3) 0.056(4) 0.005(3) 0.007(4) 0.010(3)
C35 0.038(4) 0.037(3) 0.048(4) 0.016(3) 0.019(3) 0.011(3)
C36 0.060(5) 0.057(4) 0.084(5) 0.042(4) 0.040(4) 0.030(4)
C37 0.048(4) 0.035(3) 0.050(4) 0.020(3) 0.028(3) 0.023(3)
C38 0.069(5) 0.036(3) 0.052(4) 0.025(3) 0.034(4) 0.032(4)
C39 0.054(4) 0.036(3) 0.046(4) 0.021(3) 0.023(3) 0.029(3)
C40 0.052(4) 0.066(5) 0.065(4) 0.031(4) 0.029(4) 0.035(4)
C41 0.044(4) 0.032(3) 0.044(3) 0.018(3) 0.022(3) 0.020(3)
C42 0.034(3) 0.031(3) 0.045(3) 0.012(3) 0.019(3) 0.011(3)
C43 0.040(4) 0.066(4) 0.058(4) 0.039(4) 0.017(3) 0.022(4)
C44 0.046(4) 0.046(4) 0.042(3) 0.023(3) 0.017(3) 0.020(3)
C45 0.047(4) 0.040(3) 0.041(3) 0.018(3) 0.019(3) 0.014(3)
C46 0.054(4) 0.052(4) 0.059(4) 0.033(3) 0.026(4) 0.020(4)
C47 0.053(4) 0.050(4) 0.056(4) 0.037(3) 0.021(4) 0.022(4)

loop_
_atom_type_symbol
_atom_type_description
_atom_type_scat_dispersion_real
_atom_type_scat_dispersion_imag
_atom_type_scat_source
C C 0.0181 0.0091 'International Tables Vol C Tables 4.2.6.8 and 6.1.1.4'
H H 0.0000 0.0000 'International Tables Vol C Tables 4.2.6.8 and 6.1.1.4'
Mn Mn -0.5299 2.8052 'International Tables Vol C Tables 4.2.6.8 and 6.1.1.4'
N N 0.0311 0.0180 'International Tables Vol C Tables 4.2.6.8 and 6.1.1.4'
O O 0.0492 0.0322 'International Tables Vol C Tables 4.2.6.8 and 6.1.1.4'

loop_
_geom_angle_atom_site_label_1
_geom_angle_atom_site_label_2
_geom_angle_atom_site_label_3
_geom_angle
_geom_angle_site_symmetry_1
_geom_angle_site_symmetry_3
O7 Mn1 O5 93.33(17) . .
O7 Mn1 O9 97.65(16) . .
O5 Mn1 O9 89.83(15) . .
O7 Mn1 N1 109.03(18) . .
O5 Mn1 N1 92.21(17) . .
O9 Mn1 N1 153.07(17) . .
O7 Mn1 O12 94.00(16) . .
O5 Mn1 O12 166.54(15) . .
O9 Mn1 O12 78.01(13) . .
N1 Mn1 O12 96.05(16) . .
O7 Mn1 O10 176.85(15) . .
O5 Mn1 O10 89.79(14) . .
O9 Mn1 O10 81.89(13) . .
N1 Mn1 O10 71.27(15) . .
O12 Mn1 O10 82.85(13) . .
O7 Mn1 Mn4 136.84(12) . .
O5 Mn1 Mn4 74.89(11) . .
O9 Mn1 Mn4 42.41(10) . .
N1 Mn1 Mn4 112.72(13) . .
O12 Mn1 Mn4 92.08(10) . .
O10 Mn1 Mn4 43.81(8) . .
O7 Mn1 Mn3 99.92(13) . .
O5 Mn1 Mn3 128.79(11) . .
O9 Mn1 Mn3 39.63(9) . .
N1 Mn1 Mn3 128.00(13) . .
O12 Mn1 Mn3 38.51(9) . .
O10 Mn1 Mn3 77.72(9) . .
Mn4 Mn1 Mn3 61.78(3) . .
O11 Mn2 O11 83.56(16) 2_665 .
O11 Mn2 O4 98.48(16) 2_665 2_665
O11 Mn2 O4 175.88(17) . 2_665
O11 Mn2 O10 165.25(15) 2_665 .
O11 Mn2 O10 84.94(15) . .
O4 Mn2 O10 92.46(16) 2_665 .
O11 Mn2 O13 97.28(15) 2_665 .
O11 Mn2 O13 103.73(15) . .
O4 Mn2 O13 79.62(15) 2_665 .
O10 Mn2 O13 94.39(15) . .
O11 Mn2 O1 79.69(14) 2_665 .
O11 Mn2 O1 92.10(14) . .
O4 Mn2 O1 84.77(15) 2_665 .
O10 Mn2 O1 91.56(14) . .
O13 Mn2 O1 163.50(14) . .
O11 Mn2 Mn2 41.79(11) 2_665 2_665
O11 Mn2 Mn2 41.77(10) . 2_665
O4 Mn2 Mn2 140.15(12) 2_665 2_665
O10 Mn2 Mn2 126.09(12) . 2_665
O13 Mn2 Mn2 104.13(11) . 2_665
O1 Mn2 Mn2 84.53(10) . 2_665
O11 Mn2 Mn4 119.20(11) 2_665 .
O11 Mn2 Mn4 44.53(10) . .
O4 Mn2 Mn4 131.70(12) 2_665 .
O10 Mn2 Mn4 46.39(10) . .
O13 Mn2 Mn4 120.30(11) . .
O1 Mn2 Mn4 74.46(9) . .
Mn2 Mn2 Mn4 81.31(4) 2_665 .
O11 Mn2 Mn3 95.19(11) 2_665 .
O11 Mn2 Mn3 34.69(11) . .
O4 Mn2 Mn3 147.89(12) 2_665 .
O10 Mn2 Mn3 80.38(11) . .
O13 Mn2 Mn3 69.89(11) . .
O1 Mn2 Mn3 126.38(10) . .
Mn2 Mn2 Mn3 60.60(4) 2_665 .
Mn4 Mn2 Mn3 61.83(3) . .
O3 Mn3 O12 172.71(16) . .
O3 Mn3 O1W 88.08(16) . .
O12 Mn3 O1W 86.57(16) . .
O3 Mn3 O9 96.04(14) . .
O12 Mn3 O9 79.04(13) . .
O1W Mn3 O9 90.21(14) . .
O3 Mn3 O11 91.49(15) . .
O12 Mn3 O11 92.80(14) . .
O1W Mn3 O11 168.94(14) . .
O9 Mn3 O11 78.83(13) . .
O3 Mn3 O1 91.03(15) . 2_665
O12 Mn3 O1 95.62(14) . 2_665
O1W Mn3 O1 113.03(14) . 2_665
O9 Mn3 O1 155.95(15) . 2_665
O11 Mn3 O1 78.03(13) . 2_665
O3 Mn3 Mn1 135.17(11) . .
O12 Mn3 Mn1 40.03(9) . .
O1W Mn3 Mn1 90.44(11) . .
O9 Mn3 Mn1 39.15(9) . .
O11 Mn3 Mn1 82.08(9) . .
O1 Mn3 Mn1 129.96(11) 2_665 .
O3 Mn3 Mn2 119.13(12) . .
O12 Mn3 Mn2 66.03(11) . .
O1W Mn3 Mn2 152.60(11) . .
O9 Mn3 Mn2 84.04(10) . .
O11 Mn3 Mn2 28.56(9) . .
O1 Mn3 Mn2 72.48(10) 2_665 .
Mn1 Mn3 Mn2 68.39(3) . .
O2 Mn4 O6 93.48(16) . .
O2 Mn4 N3 105.33(17) . .
O6 Mn4 N3 91.27(17) . .
O2 Mn4 O11 95.57(14) . .
O6 Mn4 O11 159.61(15) . .
N3 Mn4 O11 103.84(16) . .
O2 Mn4 O9 173.86(15) . .
O6 Mn4 O9 92.65(15) . .
N3 Mn4 O9 74.95(16) . .
O11 Mn4 O9 78.48(13) . .
O2 Mn4 O10 95.10(15) . .
O6 Mn4 O10 90.55(14) . .
N3 Mn4 O10 159.34(16) . .
O11 Mn4 O10 70.49(12) . .
O9 Mn4 O10 84.41(13) . .
O2 Mn4 Mn2 82.73(11) . .
O6 Mn4 Mn2 127.78(12) . .
N3 Mn4 Mn2 140.08(13) . .
O11 Mn4 Mn2 36.31(9) . .
O9 Mn4 Mn2 93.16(9) . .
O10 Mn4 Mn2 38.75(9) . .
O2 Mn4 Mn1 140.47(12) . .
O6 Mn4 Mn1 76.81(11) . .
N3 Mn4 Mn1 113.01(13) . .
O11 Mn4 Mn1 84.62(9) . .
O9 Mn4 Mn1 41.23(9) . .
O10 Mn4 Mn1 47.68(9) . .
Mn2 Mn4 Mn1 74.26(3) . .
C1 O1 Mn3 135.9(4) . 2_665
C1 O1 Mn2 124.9(4) . .
Mn3 O1 Mn2 87.08(12) 2_665 .
C1 O2 Mn4 133.2(4) . .
C15 O3 Mn3 127.2(4) . .
C15 O4 Mn2 134.4(4) . 2_665
C29 O5 Mn1 132.7(4) . .
C29 O6 Mn4 129.9(4) . .
C22 O7 Mn1 146.1(4) . .
C41 O9 Mn1 123.0(3) . .
C41 O9 Mn3 119.8(3) . .
Mn1 O9 Mn3 101.23(14) . .
C41 O9 Mn4 110.9(3) . .
Mn1 O9 Mn4 96.36(15) . .
Mn3 O9 Mn4 101.28(15) . .
C42 O10 Mn2 120.9(3) . .
C42 O10 Mn4 121.8(3) . .
Mn2 O10 Mn4 94.86(14) . .
C42 O10 Mn1 103.9(3) . .
Mn2 O10 Mn1 123.27(17) . .
Mn4 O10 Mn1 88.51(13) . .
Mn2 O11 Mn2 96.44(16) 2_665 .
Mn2 O11 Mn4 141.39(18) 2_665 .
Mn2 O11 Mn4 99.16(15) . .
Mn2 O11 Mn3 103.66(15) 2_665 .
Mn2 O11 Mn3 116.75(17) . .
Mn4 O11 Mn3 100.38(13) . .
C8 O12 Mn3 124.8(3) . .
C8 O12 Mn1 119.6(3) . .
Mn3 O12 Mn1 101.46(14) . .
C8 O13 Mn2 122.1(3) . .
C45 N1 N2 104.6(5) . .
C45 N1 Mn1 140.0(4) . .
N2 N1 Mn1 114.9(3) . .
C44 N2 N1 111.8(5) . .
C44 N2 C42 129.1(5) . .
N1 N2 C42 118.7(4) . .
C37 N3 N4 105.3(5) . .
C37 N3 Mn4 140.9(4) . .
N4 N3 Mn4 113.1(3) . .
C39 N4 N3 111.7(5) . .
C39 N4 C41 130.0(5) . .
N3 N4 C41 118.2(5) . .
O2 C1 O1 124.4(5) . .
O2 C1 C2 117.0(5) . .
O1 C1 C2 118.6(6) . .
C3 C2 C7 119.5(6) . .
C3 C2 C1 120.1(6) . .
C7 C2 C1 120.4(5) . .
C2 C3 C4 120.2(7) . .
C5 C4 C3 119.7(7) . .
C6 C5 C4 120.6(7) . .
C5 C6 C7 119.9(7) . .
C2 C7 C6 119.9(6) . .
O13 C8 O12 123.1(5) . .
O13 C8 C9 119.9(5) . .
O12 C8 C9 117.0(5) . .
C10 C9 C14 119.1(6) . .
C10 C9 C8 120.5(6) . .
C14 C9 C8 120.4(5) . .
C11 C10 C9 119.6(6) . .
C10 C11 C12 120.5(6) . .
C13 C12 C11 119.3(6) . .
C12 C13 C14 121.1(7) . .
C13 C14 C9 120.3(6) . .
O3 C15 O4 125.2(5) . .
O3 C15 C16 117.5(6) . .
O4 C15 C16 117.2(5) . .
C21 C16 C17 119.5(6) . .
C21 C16 C15 121.5(6) . .
C17 C16 C15 119.0(6) . .
C18 C17 C16 119.4(8) . .
C19 C18 C17 120.8(8) . .
C18 C19 C20 120.5(8) . .
C21 C20 C19 119.4(9) . .
C20 C21 C16 120.3(8) . .
O8 C22 O7 124.6(6) . .
O8 C22 C23 119.7(6) . .
O7 C22 C23 115.7(6) . .
C28 C23 C24 119.5(6) . .
C28 C23 C22 120.4(6) . .
C24 C23 C22 120.1(6) . .
C23 C24 C25 120.6(7) . .
C26 C25 C24 118.7(8) . .
C25 C26 C27 121.2(8) . .
C26 C27 C28 118.6(8) . .
C23 C28 C27 121.3(7) . .
O6 C29 O5 124.5(5) . .
O6 C29 C30 118.7(5) . .
O5 C29 C30 116.8(5) . .
C31 C30 C35 118.8(6) . .
C31 C30 C29 120.9(5) . .
C35 C30 C29 120.3(5) . .
C30 C31 C32 121.2(6) . .
C33 C32 C31 119.7(7) . .
C32 C33 C34 120.2(6) . .
C33 C34 C35 120.1(6) . .
C30 C35 C34 120.0(6) . .
N3 C37 C38 110.6(5) . .
N3 C37 C36 120.3(6) . .
C38 C37 C36 129.0(6) . .
C39 C38 C37 106.3(5) . .
N4 C39 C38 106.0(6) . .
N4 C39 C40 122.5(6) . .
C38 C39 C40 131.4(6) . .
O9 C41 N4 108.8(4) . .
O10 C42 N2 109.0(4) . .
N2 C44 C47 105.3(6) . .
N2 C44 C43 122.9(5) . .
C47 C44 C43 131.8(6) . .
N1 C45 C47 110.6(6) . .
N1 C45 C46 119.6(6) . .
C47 C45 C46 129.9(6) . .
C45 C47 C44 107.6(6) . .

loop_
_geom_bond_atom_site_label_1
_geom_bond_atom_site_label_2
_geom_bond_distance
_geom_bond_site_symmetry_2
Mn1 O7 2.049(4) .
Mn1 O5 2.153(4) .
Mn1 O9 2.179(4) .
Mn1 N1 2.187(5) .
Mn1 O12 2.222(4) .
Mn1 O10 2.431(4) .
Mn1 Mn4 3.2865(12) .
Mn1 Mn3 3.3863(13) .
Mn2 O11 1.878(3) 2_665
Mn2 O11 1.879(4) .
Mn2 O4 1.956(4) 2_665
Mn2 O10 1.967(3) .
Mn2 O13 2.242(4) .
Mn2 O1 2.462(4) .
Mn2 Mn2 2.8011(17) 2_665
Mn2 Mn4 3.1319(12) .
Mn2 Mn3 3.5086(13) .
Mn3 O3 2.119(4) .
Mn3 O12 2.151(4) .
Mn3 O1W 2.153(4) .
Mn3 O9 2.202(4) .
Mn3 O11 2.236(4) .
Mn3 O1 2.238(4) 2_665
Mn4 O2 2.081(4) .
Mn4 O6 2.145(4) .
Mn4 N3 2.187(5) .
Mn4 O11 2.225(3) .
Mn4 O9 2.230(4) .
Mn4 O10 2.276(4) .
O1 C1 1.276(7) .
O1 Mn3 2.238(4) 2_665
O2 C1 1.244(7) .
O3 C15 1.255(7) .
O4 C15 1.265(7) .
O4 Mn2 1.956(4) 2_665
O5 C29 1.266(7) .
O6 C29 1.263(7) .
O7 C22 1.260(7) .
O8 C22 1.250(7) .
O9 C41 1.387(6) .
O10 C42 1.397(7) .
O11 Mn2 1.878(3) 2_665
O12 C8 1.288(7) .
O13 C8 1.256(7) .
N1 C45 1.345(7) .
N1 N2 1.379(7) .
N2 C44 1.350(8) .
N2 C42 1.461(7) .
N3 C37 1.321(7) .
N3 N4 1.358(7) .
N4 C39 1.350(7) .
N4 C41 1.488(7) .
C1 C2 1.499(8) .
C2 C3 1.382(9) .
C2 C7 1.389(8) .
C3 C4 1.390(9) .
C4 C5 1.374(10) .
C5 C6 1.372(10) .
C6 C7 1.389(9) .
C8 C9 1.479(8) .
C9 C10 1.389(8) .
C9 C14 1.395(8) .
C10 C11 1.388(9) .
C11 C12 1.395(10) .
C12 C13 1.359(10) .
C13 C14 1.376(9) .
C15 C16 1.492(8) .
C16 C21 1.393(9) .
C16 C17 1.394(9) .
C17 C18 1.378(10) .
C18 C19 1.365(12) .
C19 C20 1.387(13) .
C20 C21 1.377(10) .
C22 C23 1.504(8) .
C23 C28 1.366(9) .
C23 C24 1.386(9) .
C24 C25 1.388(9) .
C25 C26 1.383(12) .
C26 C27 1.384(12) .
C27 C28 1.386(10) .
C29 C30 1.505(8) .
C30 C31 1.367(8) .
C30 C35 1.382(8) .
C31 C32 1.373(9) .
C32 C33 1.365(10) .
C33 C34 1.366(10) .
C34 C35 1.384(8) .
C36 C37 1.502(9) .
C37 C38 1.391(9) .
C38 C39 1.367(9) .
C39 C40 1.490(9) .
C43 C44 1.503(9) .
C44 C47 1.384(9) .
C45 C47 1.366(9) .
C45 C46 1.496(9) .

loop_
_platon_squeeze_void_nr
_platon_squeeze_void_average_x
_platon_squeeze_void_average_y
_platon_squeeze_void_average_z
_platon_squeeze_void_volume
_platon_squeeze_void_count_electrons
_platon_squeeze_void_content
1 0.000 0.000 0.500 307 85 ' '
2 0.034 0.561 0.553 10 1 ' '
3 0.960 0.426 0.437 8 0 ' '
